data_4112634
loop_
_publ_author_name
'Jose M. Goicoechea'
'Slavi C. Sevov'

_publ_section_title
;
 Naked Deltahedral Silicon Clusters in Solution: Synthesis and
 Characterization of Si93- and Si52-
;
_journal_name_full 'Journal of the American Chemical Society'
_journal_page_first 6860
_journal_page_last 6861
_journal_paper_doi 10.1021/ja0488075
_journal_volume 126
_journal_year 2004
_chemical_formula_sum 'C66.5 H118 K3 N8.5 O18 Si9'
_chemical_formula_weight 1694.80
_chemical_name_systematic
; 
 ? 
;
_space_group_IT_number 2
_symmetry_cell_setting triclinic
_symmetry_space_group_name_Hall '-P 1'
_symmetry_space_group_name_H-M 'P -1'
_atom_sites_solution_hydrogens geom
_atom_sites_solution_primary direct
_atom_sites_solution_secondary difmap
_audit_creation_method SHELXL-97
_cell_angle_alpha 86.614(4)
_cell_angle_beta 79.222(3)
_cell_angle_gamma 79.168(3)
_cell_formula_units_Z 2
_cell_length_a 13.6394(11)
_cell_length_b 14.8506(11)
_cell_length_c 22.7034(18)
_cell_measurement_temperature 100(2)
_cell_volume 4435.7(6)
_computing_cell_refinement 'Bruker SMART'
_computing_data_collection 'Bruker SMART'
_computing_data_reduction 'Bruker SHELXTL-V5.1'
_computing_molecular_graphics 'Bruker SHELXTL-V5.1'
_computing_publication_material 'Bruker SHELXTL-V5.1'
_computing_structure_refinement 'Bruker SHELXTL-V5.1'
_computing_structure_solution 'Bruker SHELXTL-V5.1'
_diffrn_ambient_temperature 100(2)
_diffrn_measured_fraction_theta_full .891
_diffrn_measured_fraction_theta_max .891
_diffrn_measurement_device_type 'CCD area detector'
_diffrn_measurement_method 'phi and omega scans'
_diffrn_radiation_monochromator graphite
_diffrn_radiation_source 'fine-focus sealed tube'
_diffrn_radiation_type MoK\a
_diffrn_radiation_wavelength 0.71073
_diffrn_reflns_av_R_equivalents 0.0666
_diffrn_reflns_av_sigmaI/netI 0.1522
_diffrn_reflns_limit_h_max 16
_diffrn_reflns_limit_h_min -14
_diffrn_reflns_limit_k_max 15
_diffrn_reflns_limit_k_min -17
_diffrn_reflns_limit_l_max 17
_diffrn_reflns_limit_l_min -26
_diffrn_reflns_number 15505
_diffrn_reflns_theta_full 25.00
_diffrn_reflns_theta_max 25.00
_diffrn_reflns_theta_min 4.09
_exptl_absorpt_coefficient_mu 0.340
_exptl_absorpt_correction_T_max 1.000
_exptl_absorpt_correction_T_min 0.5709
_exptl_absorpt_correction_type empirical
_exptl_absorpt_process_details SADABS
_exptl_crystal_colour orange
_exptl_crystal_density_diffrn 1.269
_exptl_crystal_description plate
_exptl_crystal_F_000 1807
_exptl_crystal_size_max 0.49
_exptl_crystal_size_mid 0.25
_exptl_crystal_size_min 0.08
_refine_diff_density_max .438
_refine_diff_density_min -.362
_refine_diff_density_rms .067
_refine_ls_extinction_method none
_refine_ls_goodness_of_fit_ref 0.830
_refine_ls_hydrogen_treatment mixed
_refine_ls_matrix_type full
_refine_ls_number_parameters 941
_refine_ls_number_reflns 13909
_refine_ls_number_restraints 3
_refine_ls_restrained_S_all 0.831
_refine_ls_R_factor_all 0.1315
_refine_ls_R_factor_gt 0.0653
_refine_ls_shift/su_max 0.000
_refine_ls_shift/su_mean 0.000
_refine_ls_structure_factor_coef Fsqd
_refine_ls_weighting_details 'calc w=1/[\s^2^(Fo^2^)+(0.0586P)^2^+0.0000P] where P=(Fo^2^+2Fc^2^)/3'
_refine_ls_weighting_scheme calc
_refine_ls_wR_factor_gt 0.1350
_refine_ls_wR_factor_ref 0.1511
_reflns_number_gt 6872
_reflns_number_total 13909
_reflns_threshold_expression >2sigma(I)
_cod_data_source_file ja0488075si20040414_051604_4.cif
_cod_data_source_block '[K-(2,2,2-crypt)]3(Si9)*2.5(py)'
_cod_original_formula_sum 'C66.50 H118 K3 N8.50 O18 Si9'
_cod_database_code 4112634

loop_
_symmetry_equiv_pos_as_xyz
'x, y, z'
'-x, -y, -z'

loop_
_atom_site_label
_atom_site_type_symbol
_atom_site_fract_x
_atom_site_fract_y
_atom_site_fract_z
_atom_site_U_iso_or_equiv
_atom_site_adp_type
_atom_site_occupancy
_atom_site_symmetry_multiplicity
_atom_site_calc_flag
_atom_site_refinement_flags
K3 K 0.33206(8) 0.69036(7) 0.47714(5) 0.0294(3) Uani 1 1 d .
K2 K 0.83586(8) 0.83685(7) 0.30466(5) 0.0329(3) Uani 1 1 d .
K1 K 0.62808(9) 0.29380(8) 0.92976(5) 0.0418(3) Uani 1 1 d .
Si6 Si 0.65603(11) 0.83416(9) 0.65575(6) 0.0326(4) Uani 1 1 d .
Si8 Si 0.67032(11) 0.67348(9) 0.71138(6) 0.0330(4) Uani 1 1 d .
Si9 Si 0.59265(11) 0.81547(10) 0.76286(6) 0.0366(4) Uani 1 1 d .
Si3 Si 0.73358(12) 0.89848(9) 0.73971(7) 0.0386(4) Uani 1 1 d .
Si5 Si 0.85304(11) 0.63641(10) 0.71704(7) 0.0381(4) Uani 1 1 d .
Si4 Si 0.74803(11) 0.73641(10) 0.79527(6) 0.0361(4) Uani 1 1 d .
Si1 Si 0.89566(12) 0.78719(11) 0.73568(7) 0.0453(4) Uani 1 1 d .
Si7 Si 0.79575(13) 0.70492(11) 0.62519(8) 0.0541(5) Uani 1 1 d .
Si2 Si 0.83666(12) 0.84573(13) 0.64486(8) 0.0587(5) Uani 1 1 d .
O23 O 0.7457(2) 0.8918(2) 0.42329(15) 0.0354(8) Uani 1 1 d .
O32 O 0.3270(3) 0.5643(2) 0.39088(16) 0.0401(9) Uani 1 1 d .
O25 O 0.8835(2) 0.6397(2) 0.32431(14) 0.0336(8) Uani 1 1 d .
O26 O 0.8165(3) 0.7086(2) 0.21848(16) 0.0486(10) Uani 1 1 d .
O21 O 1.0184(2) 0.8909(2) 0.31020(14) 0.0368(9) Uani 1 1 d .
O36 O 0.3280(3) 0.8463(2) 0.40092(15) 0.0385(9) Uani 1 1 d .
O24 O 0.6369(3) 0.9328(2) 0.32794(17) 0.0437(9) Uani 1 1 d .
N21 N 0.9402(3) 0.7663(2) 0.40640(16) 0.0266(9) Uani 1 1 d .
O31 O 0.1649(2) 0.5997(2) 0.48878(17) 0.0426(9) Uani 1 1 d .
O35 O 0.2297(2) 0.8573(2) 0.52305(15) 0.0357(8) Uani 1 1 d .
O22 O 0.9036(3) 0.9782(2) 0.22339(15) 0.0479(10) Uani 1 1 d .
O33 O 0.4121(3) 0.6266(3) 0.58068(17) 0.0579(11) Uani 1 1 d .
C213 C 0.9401(4) 0.6668(3) 0.4143(2) 0.0331(12) Uani 1 1 d .
H21A H 0.8737 0.6580 0.4354 0.040 Uiso 1 1 calc R
H21B H 0.9891 0.6407 0.4394 0.040 Uiso 1 1 calc R
C214 C 0.9647(4) 0.6155(3) 0.3570(2) 0.0343(13) Uani 1 1 d .
H21C H 1.0266 0.6301 0.3329 0.041 Uiso 1 1 calc R
H21D H 0.9756 0.5500 0.3658 0.041 Uiso 1 1 calc R
O34 O 0.5421(3) 0.6759(3) 0.4739(2) 0.0709(13) Uani 1 1 d .
C201 C 1.0454(4) 0.7836(3) 0.3913(2) 0.0343(13) Uani 1 1 d .
H20A H 1.0845 0.7391 0.3623 0.041 Uiso 1 1 calc R
H20B H 1.0754 0.7741 0.4272 0.041 Uiso 1 1 calc R
N31 N 0.1910(3) 0.6946(3) 0.59348(19) 0.0417(12) Uani 1 1 d .
O14 O 0.5820(4) 0.1294(3) 0.89471(18) 0.0684(13) Uani 1 1 d .
C315 C 0.2162(4) 0.9305(3) 0.4805(2) 0.0405(14) Uani 1 1 d .
H31A H 0.2006 0.9886 0.5007 0.049 Uiso 1 1 calc R
H31B H 0.1599 0.9257 0.4611 0.049 Uiso 1 1 calc R
N32 N 0.4772(4) 0.6825(3) 0.3597(2) 0.0539(14) Uani 1 1 d .
C216 C 0.8200(4) 0.6150(4) 0.2378(2) 0.0483(15) Uani 1 1 d .
H21E H 0.8308 0.5764 0.2033 0.058 Uiso 1 1 calc R
H21F H 0.7560 0.6077 0.2630 0.058 Uiso 1 1 calc R
O13 O 0.7104(4) 0.2293(3) 0.8132(2) 0.0810(15) Uani 1 1 d .
O15 O 0.6499(4) 0.2348(3) 1.04782(19) 0.0871(16) Uani 1 1 d .
C208 C 0.7755(4) 0.8294(3) 0.4697(2) 0.0353(13) Uani 1 1 d .
H20C H 0.7519 0.7723 0.4673 0.042 Uiso 1 1 calc R
H20D H 0.7456 0.8553 0.5086 0.042 Uiso 1 1 calc R
C207 C 0.8888(4) 0.8117(3) 0.4625(2) 0.0320(12) Uani 1 1 d .
H20E H 0.9114 0.8696 0.4637 0.038 Uiso 1 1 calc R
H20F H 0.9086 0.7737 0.4960 0.038 Uiso 1 1 calc R
C215 C 0.9033(4) 0.5869(3) 0.2719(2) 0.0385(13) Uani 1 1 d .
H21G H 0.9090 0.5223 0.2829 0.046 Uiso 1 1 calc R
H21H H 0.9670 0.5963 0.2472 0.046 Uiso 1 1 calc R
N22 N 0.7354(4) 0.9043(3) 0.1984(2) 0.0520(13) Uani 1 1 d .
C202 C 1.0536(4) 0.8782(3) 0.3661(2) 0.0357(13) Uani 1 1 d .
H20G H 1.0132 0.9235 0.3941 0.043 Uiso 1 1 calc R
H20H H 1.1236 0.8864 0.3601 0.043 Uiso 1 1 calc R
C217 C 0.7420(5) 0.7380(4) 0.1818(3) 0.0651(19) Uani 1 1 d .
H21I H 0.6746 0.7413 0.2056 0.078 Uiso 1 1 calc R
H21J H 0.7500 0.6947 0.1502 0.078 Uiso 1 1 calc R
O16 O 0.8148(4) 0.2890(4) 0.9710(2) 0.0980(18) Uani 1 1 d .
C301 C 0.0980(4) 0.6641(4) 0.5860(3) 0.0593(18) Uani 1 1 d .
H30A H 0.0555 0.7142 0.5683 0.071 Uiso 1 1 calc R
H30B H 0.0611 0.6501 0.6253 0.071 Uiso 1 1 calc R
C314 C 0.1422(4) 0.8602(4) 0.5692(2) 0.0490(16) Uani 1 1 d .
H31C H 0.0853 0.8491 0.5524 0.059 Uiso 1 1 calc R
H31D H 0.1240 0.9204 0.5868 0.059 Uiso 1 1 calc R
C304 C 0.2294(4) 0.5448(4) 0.3901(3) 0.0514(16) Uani 1 1 d .
H30C H 0.2355 0.4934 0.3644 0.062 Uiso 1 1 calc R
H30D H 0.1880 0.5975 0.3741 0.062 Uiso 1 1 calc R
C317 C 0.4083(4) 0.8495(4) 0.3513(2) 0.0505(16) Uani 1 1 d .
H31E H 0.4663 0.8647 0.3650 0.061 Uiso 1 1 calc R
H31F H 0.3866 0.8967 0.3227 0.061 Uiso 1 1 calc R
C209 C 0.6397(4) 0.9251(4) 0.4335(2) 0.0481(15) Uani 1 1 d .
H20I H 0.6198 0.9598 0.4700 0.058 Uiso 1 1 calc R
H20J H 0.6034 0.8742 0.4380 0.058 Uiso 1 1 calc R
C210 C 0.6141(4) 0.9854(4) 0.3811(3) 0.0537(17) Uani 1 1 d .
H21K H 0.5425 1.0124 0.3887 0.064 Uiso 1 1 calc R
H21L H 0.6528 1.0347 0.3757 0.064 Uiso 1 1 calc R
C204 C 1.0054(5) 0.9868(4) 0.2236(2) 0.0507(16) Uani 1 1 d .
H20K H 1.0177 1.0452 0.2052 0.061 Uiso 1 1 calc R
H20L H 1.0513 0.9385 0.2002 0.061 Uiso 1 1 calc R
C312 C 0.5781(5) 0.6905(5) 0.3698(4) 0.078(2) Uani 1 1 d .
H31G H 0.5799 0.7548 0.3738 0.094 Uiso 1 1 calc R
H31H H 0.6276 0.6688 0.3347 0.094 Uiso 1 1 calc R
C212 C 0.6270(5) 0.9291(4) 0.2229(3) 0.0593(18) Uani 1 1 d .
H21M H 0.5995 0.8731 0.2316 0.071 Uiso 1 1 calc R
H21N H 0.5937 0.9633 0.1922 0.071 Uiso 1 1 calc R
C302 C 0.1155(4) 0.5811(4) 0.5475(3) 0.0586(17) Uani 1 1 d .
H30E H 0.1566 0.5301 0.5652 0.070 Uiso 1 1 calc R
H30F H 0.0509 0.5639 0.5458 0.070 Uiso 1 1 calc R
C316 C 0.3102(4) 0.9273(3) 0.4348(2) 0.0433(14) Uani 1 1 d .
H31I H 0.3033 0.9808 0.4082 0.052 Uiso 1 1 calc R
H31J H 0.3674 0.9279 0.4544 0.052 Uiso 1 1 calc R
C211 C 0.5998(5) 0.9855(4) 0.2794(3) 0.0575(18) Uani 1 1 d .
H21O H 0.6293 1.0406 0.2723 0.069 Uiso 1 1 calc R
H21P H 0.5267 1.0038 0.2896 0.069 Uiso 1 1 calc R
O11 O 0.5898(8) 0.4815(4) 0.8953(3) 0.139(3) Uani 1 1 d .
C313 C 0.1650(4) 0.7885(4) 0.6165(2) 0.0517(16) Uani 1 1 d .
H31K H 0.2211 0.8011 0.6334 0.062 Uiso 1 1 calc R
H31L H 0.1063 0.7924 0.6485 0.062 Uiso 1 1 calc R
C307 C 0.2432(5) 0.6323(4) 0.6346(2) 0.063(2) Uani 1 1 d .
H30G H 0.2469 0.5698 0.6230 0.075 Uiso 1 1 calc R
H30H H 0.2031 0.6394 0.6747 0.075 Uiso 1 1 calc R
C203 C 1.0256(4) 0.9810(3) 0.2852(2) 0.0438(15) Uani 1 1 d .
H20M H 1.0929 0.9936 0.2851 0.053 Uiso 1 1 calc R
H20N H 0.9766 1.0264 0.3095 0.053 Uiso 1 1 calc R
C305 C 0.3822(5) 0.5701(4) 0.3315(3) 0.065(2) Uani 1 1 d .
H30I H 0.3449 0.6172 0.3086 0.078 Uiso 1 1 calc R
H30J H 0.3907 0.5121 0.3119 0.078 Uiso 1 1 calc R
C218 C 0.7549(5) 0.8314(4) 0.1547(3) 0.0658(19) Uani 1 1 d .
H21Q H 0.8236 0.8274 0.1327 0.079 Uiso 1 1 calc R
H21R H 0.7092 0.8483 0.1263 0.079 Uiso 1 1 calc R
C306 C 0.4836(5) 0.5926(4) 0.3335(3) 0.071(2) Uani 1 1 d .
H30K H 0.5198 0.5454 0.3569 0.086 Uiso 1 1 calc R
H30L H 0.5225 0.5923 0.2931 0.086 Uiso 1 1 calc R
C308 C 0.3493(6) 0.6473(4) 0.6365(3) 0.076(2) Uani 1 1 d .
H30M H 0.3474 0.7105 0.6458 0.091 Uiso 1 1 calc R
H30N H 0.3764 0.6082 0.6676 0.091 Uiso 1 1 calc R
C318 C 0.4381(5) 0.7578(4) 0.3215(3) 0.068(2) Uani 1 1 d .
H31M H 0.3793 0.7434 0.3082 0.081 Uiso 1 1 calc R
H31N H 0.4894 0.7627 0.2861 0.081 Uiso 1 1 calc R
O12 O 0.4269(5) 0.3929(5) 0.9496(5) 0.148(3) Uani 1 1 d .
N12 N 0.4685(5) 0.2069(5) 1.0077(3) 0.095(2) Uani 1 1 d .
C110 C 0.6122(5) 0.1131(6) 0.8335(4) 0.114(4) Uani 1 1 d .
H11A H 0.5580 0.1438 0.8133 0.136 Uiso 1 1 calc R
H11B H 0.6192 0.0478 0.8279 0.136 Uiso 1 1 calc R
C108 C 0.8006(7) 0.2603(6) 0.7841(3) 0.113(3) Uani 1 1 d .
H10A H 0.8084 0.2523 0.7413 0.136 Uiso 1 1 calc R
H10B H 0.8582 0.2219 0.7978 0.136 Uiso 1 1 calc R
C115 C 0.7489(6) 0.2179(5) 1.0610(3) 0.076(2) Uani 1 1 d .
H11C H 0.7444 0.2203 1.1041 0.091 Uiso 1 1 calc R
H11D H 0.7820 0.1566 1.0487 0.091 Uiso 1 1 calc R
C205 C 0.8831(5) 0.9807(4) 0.1645(2) 0.0604(18) Uani 1 1 d .
H20O H 0.9196 0.9259 0.1436 0.072 Uiso 1 1 calc R
H20P H 0.9044 1.0337 0.1423 0.072 Uiso 1 1 calc R
C303 C 0.1800(4) 0.5223(4) 0.4519(3) 0.0544(17) Uani 1 1 d .
H30O H 0.1153 0.5050 0.4509 0.065 Uiso 1 1 calc R
H30P H 0.2225 0.4709 0.4685 0.065 Uiso 1 1 calc R
C206 C 0.7709(5) 0.9864(4) 0.1693(3) 0.0616(18) Uani 1 1 d .
H20Q H 0.7356 1.0398 0.1920 0.074 Uiso 1 1 calc R
H20R H 0.7541 0.9943 0.1294 0.074 Uiso 1 1 calc R
N11 N 0.7889(6) 0.3821(5) 0.8546(3) 0.098(2) Uani 1 1 d .
C109 C 0.7031(7) 0.1409(5) 0.8046(3) 0.102(3) Uani 1 1 d .
H10C H 0.7594 0.1007 0.8184 0.122 Uiso 1 1 calc R
H10D H 0.7105 0.1322 0.7619 0.122 Uiso 1 1 calc R
C309 C 0.5080(7) 0.6578(6) 0.5781(4) 0.102(3) Uani 1 1 d .
H30Q H 0.4954 0.7242 0.5799 0.123 Uiso 1 1 calc R
H30R H 0.5374 0.6332 0.6128 0.123 Uiso 1 1 calc R
C112 C 0.4651(7) 0.1215(6) 0.9855(3) 0.104(3) Uani 1 1 d .
H11E H 0.3967 0.1096 0.9981 0.125 Uiso 1 1 calc R
H11F H 0.5095 0.0750 1.0048 0.125 Uiso 1 1 calc R
C311 C 0.6082(5) 0.6396(5) 0.4227(5) 0.093(3) Uani 1 1 d .
H31O H 0.6054 0.5753 0.4199 0.112 Uiso 1 1 calc R
H31P H 0.6772 0.6447 0.4251 0.112 Uiso 1 1 calc R
C114 C 0.5901(8) 0.1794(6) 1.0791(3) 0.106(3) Uani 1 1 d .
H11G H 0.5908 0.1825 1.1215 0.127 Uiso 1 1 calc R
H11H H 0.6159 0.1165 1.0670 0.127 Uiso 1 1 calc R
C117 C 0.8825(8) 0.3453(9) 0.9415(5) 0.161(5) Uani 1 1 d .
H11I H 0.8624 0.4063 0.9578 0.194 Uiso 1 1 calc R
H11J H 0.9503 0.3207 0.9490 0.194 Uiso 1 1 calc R
C111 C 0.4933(6) 0.1091(6) 0.9206(3) 0.108(3) Uani 1 1 d .
H11K H 0.4935 0.0456 0.9127 0.129 Uiso 1 1 calc R
H11L H 0.4410 0.1466 0.9017 0.129 Uiso 1 1 calc R
C113 C 0.4773(10) 0.2095(10) 1.0673(3) 0.178(6) Uani 1 1 d .
H11M H 0.4353 0.1696 1.0908 0.214 Uiso 1 1 calc R
H11N H 0.4514 0.2714 1.0812 0.214 Uiso 1 1 calc R
C310 C 0.5772(6) 0.6304(6) 0.5257(5) 0.112(3) Uani 1 1 d .
H31Q H 0.5855 0.5646 0.5220 0.134 Uiso 1 1 calc R
H31R H 0.6427 0.6450 0.5281 0.134 Uiso 1 1 calc R
C107 C 0.8025(7) 0.3538(7) 0.7945(3) 0.111(3) Uani 1 1 d .
H10E H 0.8672 0.3672 0.7736 0.133 Uiso 1 1 calc R
H10F H 0.7502 0.3917 0.7758 0.133 Uiso 1 1 calc R
C116 C 0.8086(7) 0.2807(6) 1.0328(4) 0.103(3) Uani 1 1 d .
H11O H 0.7810 0.3405 1.0499 0.123 Uiso 1 1 calc R
H11P H 0.8766 0.2623 1.0414 0.123 Uiso 1 1 calc R
C103 C 0.4823(13) 0.5099(8) 0.8921(7) 0.174(8) Uani 1 1 d .
H10G H 0.4689 0.5762 0.8873 0.208 Uiso 1 1 calc R
H10H H 0.4709 0.4850 0.8559 0.208 Uiso 1 1 calc R
C102 C 0.6505(15) 0.5115(8) 0.8490(6) 0.214(9) Uani 1 1 d .
H10I H 0.6335 0.5777 0.8445 0.256 Uiso 1 1 calc R
H10J H 0.6450 0.4840 0.8123 0.256 Uiso 1 1 calc R
C104 C 0.4076(13) 0.4851(12) 0.9412(6) 0.242(12) Uani 1 1 d .
H10K H 0.4112 0.5150 0.9774 0.291 Uiso 1 1 calc R
H10L H 0.3400 0.5046 0.9321 0.291 Uiso 1 1 calc R
C118 C 0.8842(8) 0.3512(10) 0.8802(5) 0.161(5) Uani 1 1 d .
H11Q H 0.9145 0.2909 0.8646 0.194 Uiso 1 1 calc R
H11R H 0.9306 0.3921 0.8634 0.194 Uiso 1 1 calc R
C105 C 0.3601(9) 0.3630(13) 0.9990(6) 0.172(7) Uani 1 1 d .
H10M H 0.3747 0.3832 1.0358 0.206 Uiso 1 1 calc R
H10N H 0.2909 0.3908 0.9960 0.206 Uiso 1 1 calc R
C106 C 0.3690(8) 0.2668(10) 1.0016(7) 0.182(6) Uani 1 1 d .
H10O H 0.3497 0.2491 0.9656 0.218 Uiso 1 1 calc R
H10P H 0.3189 0.2517 1.0352 0.218 Uiso 1 1 calc R
C101 C 0.7614(14) 0.4819(10) 0.8632(4) 0.192(8) Uani 1 1 d .
H10Q H 0.8085 0.5136 0.8362 0.231 Uiso 1 1 calc R
H10R H 0.7628 0.4963 0.9041 0.231 Uiso 1 1 calc R
C1A C 0.6989(7) 0.3961(5) 0.1926(3) 0.080(2) Uani 1 1 d .
H1A H 0.6655 0.4536 0.1821 0.095 Uiso 1 1 calc R
C2A C 0.7930(9) 0.3830(7) 0.1871(4) 0.097(3) Uani 1 1 d .
H2A H 0.8266 0.4313 0.1733 0.117 Uiso 1 1 calc R
C3A C 0.7915(11) 0.2279(7) 0.2232(4) 0.112(4) Uani 1 1 d .
H3A H 0.8238 0.1699 0.2338 0.135 Uiso 1 1 calc R
C4A C 0.6885(7) 0.2483(5) 0.2285(3) 0.076(2) Uani 1 1 d .
H4A H 0.6491 0.2043 0.2430 0.091 Uiso 1 1 calc R
C5A C 0.6446(6) 0.3330(5) 0.2125(3) 0.0644(19) Uani 1 1 d .
H5A H 0.5744 0.3468 0.2157 0.077 Uiso 1 1 calc R
N1A N 0.8496(8) 0.2995(12) 0.2006(4) 0.172(5) Uani 1 1 d .
C1B C 0.8636(7) 0.8468(10) 0.9160(5) 0.115(4) Uani 1 1 d .
H1B H 0.8645 0.8011 0.8895 0.138 Uiso 1 1 calc R
C2B C 0.8103(9) 0.9264(8) 0.9086(4) 0.104(3) Uani 1 1 d .
H2B H 0.7698 0.9387 0.8793 0.124 Uiso 1 1 calc R
C3B C 0.8174(8) 0.9913(7) 0.9467(4) 0.113(3) Uani 1 1 d .
H3B H 0.7821 1.0504 0.9418 0.136 Uiso 1 1 calc R
C4B C 0.8712(8) 0.9756(8) 0.9899(4) 0.117(3) Uani 1 1 d .
H4B H 0.8729 1.0225 1.0148 0.140 Uiso 1 1 calc R
C5B C 0.9202(10) 0.8961(9) 0.9969(6) 0.183(6) Uani 1 1 d .
H5B H 0.9580 0.8850 1.0275 0.219 Uiso 1 1 calc R
N1B N 0.9196(8) 0.8260(8) 0.9613(7) 0.233(6) Uani 1 1 d .
C1C C 0.920(3) 0.595(2) 0.9835(14) 0.64(3) Uiso 0.50 1 d PD
N1C N 0.920(3) 0.595(2) 0.9835(14) 0.64(3) Uiso 0.50 1 d P
C2C C 0.9919(17) 0.5495(15) 0.9419(7) 0.285(10) Uani 1 1 d D
C3C C 0.9237(7) 0.5423(11) 1.0321(9) 0.241(11) Uani 1 1 d D

loop_
_atom_site_aniso_label
_atom_site_aniso_U_11
_atom_site_aniso_U_22
_atom_site_aniso_U_33
_atom_site_aniso_U_23
_atom_site_aniso_U_13
_atom_site_aniso_U_12
K3 0.0251(6) 0.0211(6) 0.0427(7) -0.0045(5) -0.0048(5) -0.0065(5)
K2 0.0373(7) 0.0263(6) 0.0368(6) 0.0013(5) -0.0046(5) -0.0126(5)
K1 0.0491(8) 0.0410(7) 0.0325(7) 0.0016(6) -0.0011(6) -0.0079(6)
Si6 0.0332(8) 0.0300(8) 0.0340(8) 0.0058(7) -0.0040(7) -0.0079(7)
Si8 0.0400(9) 0.0246(8) 0.0358(8) 0.0005(7) -0.0002(7) -0.0158(7)
Si9 0.0329(9) 0.0353(9) 0.0350(8) 0.0014(7) 0.0066(7) -0.0024(7)
Si3 0.0470(10) 0.0243(8) 0.0443(9) -0.0096(7) 0.0003(7) -0.0115(7)
Si5 0.0367(9) 0.0293(8) 0.0430(9) -0.0010(7) 0.0039(7) -0.0036(7)
Si4 0.0397(9) 0.0381(9) 0.0288(8) 0.0028(7) -0.0005(7) -0.0095(7)
Si1 0.0391(10) 0.0385(9) 0.0567(10) 0.0001(8) 0.0024(8) -0.0143(8)
Si7 0.0478(11) 0.0350(10) 0.0643(11) 0.0135(8) 0.0197(9) -0.0030(8)
Si2 0.0312(9) 0.0865(14) 0.0596(11) -0.0420(10) 0.0013(8) -0.0112(9)
O23 0.027(2) 0.034(2) 0.043(2) -0.0040(17) 0.0010(16) -0.0046(16)
O32 0.040(2) 0.032(2) 0.054(2) -0.0099(18) -0.0105(19) -0.0172(17)
O25 0.032(2) 0.0271(19) 0.041(2) -0.0073(17) -0.0003(17) -0.0089(16)
O26 0.061(3) 0.039(2) 0.053(2) -0.002(2) -0.024(2) -0.014(2)
O21 0.048(2) 0.031(2) 0.036(2) 0.0017(17) -0.0022(17) -0.0242(17)
O36 0.047(2) 0.024(2) 0.046(2) 0.0008(17) -0.0033(18) -0.0184(17)
O24 0.041(2) 0.023(2) 0.068(3) -0.002(2) -0.013(2) -0.0076(17)
N21 0.029(2) 0.022(2) 0.026(2) -0.0033(18) 0.0033(18) -0.0054(18)
O31 0.031(2) 0.027(2) 0.069(3) -0.0039(19) 0.0022(19) -0.0147(17)
O35 0.033(2) 0.0226(19) 0.047(2) 0.0014(17) -0.0030(17) 0.0020(16)
O22 0.066(3) 0.049(2) 0.036(2) 0.0114(18) -0.012(2) -0.031(2)
O33 0.055(3) 0.066(3) 0.055(3) -0.010(2) -0.030(2) 0.004(2)
C213 0.036(3) 0.028(3) 0.033(3) 0.005(2) -0.001(2) -0.004(2)
C214 0.038(3) 0.019(3) 0.041(3) 0.003(2) 0.002(3) -0.004(2)
O34 0.036(3) 0.073(3) 0.115(4) 0.021(3) -0.036(3) -0.021(2)
C201 0.031(3) 0.035(3) 0.036(3) -0.007(3) -0.003(2) -0.003(2)
N31 0.041(3) 0.030(3) 0.045(3) 0.004(2) 0.004(2) 0.005(2)
O14 0.097(4) 0.054(3) 0.057(3) -0.014(2) -0.002(3) -0.029(3)
C315 0.042(3) 0.022(3) 0.055(4) -0.003(3) -0.009(3) 0.001(3)
N32 0.051(3) 0.035(3) 0.072(4) -0.018(3) 0.021(3) -0.024(3)
C216 0.065(4) 0.035(4) 0.048(4) -0.014(3) -0.004(3) -0.016(3)
O13 0.082(4) 0.089(4) 0.070(3) -0.034(3) 0.020(3) -0.033(3)
O15 0.128(5) 0.107(4) 0.050(3) 0.026(3) -0.028(3) -0.076(4)
C208 0.037(3) 0.033(3) 0.034(3) -0.008(3) 0.007(2) -0.013(3)
C207 0.037(3) 0.030(3) 0.029(3) -0.001(2) -0.004(2) -0.009(2)
C215 0.044(3) 0.027(3) 0.044(3) -0.010(3) -0.002(3) -0.008(3)
N22 0.057(3) 0.047(3) 0.058(3) 0.009(3) -0.024(3) -0.013(3)
C202 0.034(3) 0.036(3) 0.038(3) -0.002(3) 0.001(2) -0.014(2)
C217 0.090(5) 0.046(4) 0.072(5) -0.013(4) -0.040(4) -0.013(4)
O16 0.081(4) 0.171(5) 0.051(3) -0.018(3) 0.009(3) -0.062(4)
C301 0.044(4) 0.053(4) 0.066(4) 0.013(3) 0.020(3) -0.005(3)
C314 0.043(4) 0.031(3) 0.062(4) -0.006(3) 0.007(3) 0.008(3)
C304 0.049(4) 0.031(3) 0.080(5) -0.018(3) -0.021(4) -0.006(3)
C317 0.067(4) 0.036(3) 0.051(4) -0.007(3) -0.001(3) -0.023(3)
C209 0.037(3) 0.048(4) 0.056(4) -0.024(3) 0.007(3) -0.007(3)
C210 0.035(3) 0.035(4) 0.091(5) -0.005(4) -0.012(3) -0.006(3)
C204 0.065(4) 0.048(4) 0.044(4) 0.016(3) -0.007(3) -0.030(3)
C312 0.048(4) 0.043(4) 0.130(7) -0.025(5) 0.035(4) -0.022(4)
C212 0.088(5) 0.034(4) 0.067(4) 0.017(3) -0.041(4) -0.017(3)
C302 0.038(4) 0.050(4) 0.084(5) 0.006(4) 0.003(3) -0.014(3)
C316 0.055(4) 0.020(3) 0.057(4) 0.001(3) -0.012(3) -0.009(3)
C211 0.055(4) 0.028(3) 0.096(5) 0.020(4) -0.035(4) -0.011(3)
O11 0.248(9) 0.075(4) 0.103(5) 0.023(4) -0.074(6) -0.020(5)
C313 0.055(4) 0.044(4) 0.041(3) -0.002(3) 0.015(3) 0.007(3)
C307 0.098(6) 0.043(4) 0.032(3) 0.002(3) 0.004(4) 0.009(4)
C203 0.063(4) 0.033(3) 0.042(3) 0.007(3) -0.005(3) -0.032(3)
C305 0.098(6) 0.042(4) 0.059(4) -0.026(3) 0.008(4) -0.035(4)
C218 0.101(6) 0.051(4) 0.057(4) -0.005(4) -0.041(4) -0.013(4)
C306 0.082(5) 0.048(4) 0.076(5) -0.037(4) 0.039(4) -0.032(4)
C308 0.116(7) 0.052(4) 0.058(5) -0.007(4) -0.044(5) 0.017(4)
C318 0.095(5) 0.049(4) 0.058(4) -0.016(4) 0.018(4) -0.037(4)
O12 0.088(5) 0.118(6) 0.242(9) -0.091(6) -0.055(6) 0.023(5)
N12 0.073(5) 0.145(6) 0.076(4) -0.051(4) 0.033(3) -0.070(4)
C110 0.052(5) 0.168(8) 0.129(7) -0.116(7) 0.035(5) -0.055(5)
C108 0.139(8) 0.098(7) 0.068(5) 0.003(5) 0.057(5) -0.014(6)
C115 0.077(6) 0.085(6) 0.059(5) -0.002(4) -0.027(4) 0.015(5)
C205 0.092(6) 0.052(4) 0.042(4) 0.011(3) -0.016(4) -0.025(4)
C303 0.031(3) 0.028(3) 0.110(6) -0.020(4) -0.015(3) -0.011(3)
C206 0.089(5) 0.048(4) 0.052(4) 0.020(3) -0.024(4) -0.016(4)
N11 0.129(7) 0.123(6) 0.042(4) 0.000(4) 0.017(4) -0.054(5)
C109 0.168(9) 0.053(5) 0.066(5) -0.013(4) 0.023(5) -0.014(5)
C309 0.077(6) 0.130(8) 0.117(7) -0.024(6) -0.076(6) 0.003(6)
C112 0.158(8) 0.121(7) 0.055(5) -0.010(5) -0.001(5) -0.099(6)
C311 0.028(4) 0.046(5) 0.202(10) -0.006(6) -0.002(5) -0.013(3)
C114 0.150(9) 0.124(7) 0.044(5) 0.028(5) 0.006(5) -0.058(7)
C117 0.129(9) 0.263(14) 0.123(9) 0.054(9) -0.024(7) -0.128(9)
C111 0.103(7) 0.149(8) 0.089(6) -0.054(6) 0.022(5) -0.092(6)
C113 0.202(13) 0.342(17) 0.033(5) -0.015(7) 0.029(6) -0.200(13)
C310 0.056(6) 0.079(6) 0.215(12) -0.002(7) -0.058(7) -0.015(5)
C107 0.114(7) 0.158(9) 0.074(6) -0.019(6) 0.023(5) -0.093(7)
C116 0.102(7) 0.119(7) 0.095(7) 0.033(6) -0.048(6) -0.021(6)
C103 0.258(18) 0.110(8) 0.208(15) -0.011(10) -0.214(15) 0.000(11)
C102 0.43(3) 0.156(11) 0.146(11) 0.118(9) -0.181(15) -0.200(15)
C104 0.30(2) 0.230(17) 0.122(10) -0.069(12) -0.110(12) 0.225(17)
C118 0.120(9) 0.306(17) 0.093(8) 0.043(9) -0.024(7) -0.136(11)
C105 0.077(8) 0.250(18) 0.153(11) -0.074(13) 0.000(7) 0.063(10)
C106 0.057(7) 0.172(12) 0.286(18) -0.039(12) 0.054(8) -0.018(8)
C101 0.38(2) 0.201(14) 0.051(6) -0.018(7) 0.029(9) -0.250(16)
C1A 0.087(6) 0.077(6) 0.078(5) 0.033(4) -0.038(5) -0.011(5)
C2A 0.093(8) 0.139(9) 0.064(5) 0.032(5) -0.028(5) -0.029(7)
C3A 0.153(11) 0.102(7) 0.072(6) -0.046(6) -0.067(7) 0.057(7)
C4A 0.125(8) 0.058(5) 0.045(4) -0.012(4) -0.032(5) 0.005(5)
C5A 0.086(5) 0.058(5) 0.052(4) 0.005(4) -0.027(4) -0.008(4)
N1A 0.121(9) 0.319(17) 0.077(6) -0.073(9) -0.032(6) -0.012(10)
C1B 0.079(7) 0.175(12) 0.098(8) -0.069(8) -0.008(6) -0.026(7)
C2B 0.146(10) 0.141(9) 0.052(5) 0.029(6) -0.026(6) -0.097(8)
C3B 0.176(10) 0.106(7) 0.072(6) 0.010(6) -0.044(6) -0.042(7)
C4B 0.169(10) 0.117(8) 0.079(6) -0.036(6) -0.060(7) -0.015(7)
C5B 0.234(14) 0.121(9) 0.228(13) -0.091(9) -0.182(12) 0.046(9)
N1B 0.189(11) 0.207(11) 0.329(16) -0.120(12) -0.161(12) 0.047(9)
C2C 0.223(16) 0.31(2) 0.38(2) -0.194(19) 0.036(19) -0.233(17)
C3C 0.037(6) 0.222(13) 0.47(3) -0.250(18) 0.036(10) -0.055(7)

loop_
_atom_type_symbol
_atom_type_description
_atom_type_scat_dispersion_real
_atom_type_scat_dispersion_imag
_atom_type_scat_source
C C .0033 .0016 'International Tables Vol C Tables 4.2.6.8 and 6.1.1.4'
H H .0000 .0000 'International Tables Vol C Tables 4.2.6.8 and 6.1.1.4'
N N .0061 .0033 'International Tables Vol C Tables 4.2.6.8 and 6.1.1.4'
O O .0106 .0060 'International Tables Vol C Tables 4.2.6.8 and 6.1.1.4'
Si Si .0817 .0704 'International Tables Vol C Tables 4.2.6.8 and 6.1.1.4'
K K .2009 .2494 'International Tables Vol C Tables 4.2.6.8 and 6.1.1.4'

loop_
_geom_angle_atom_site_label_1
_geom_angle_atom_site_label_2
_geom_angle_atom_site_label_3
_geom_angle
O35 K3 O36 61.42(10)
O35 K3 O32 141.03(11)
O36 K3 O32 97.21(10)
O35 K3 O33 95.73(11)
O36 K3 O33 137.18(11)
O32 K3 O33 119.25(11)
O35 K3 O34 109.98(12)
O36 K3 O34 91.40(12)
O32 K3 O34 102.20(13)
O33 K3 O34 61.20(14)
O35 K3 O31 98.46(10)
O36 K3 O31 116.38(11)
O32 K3 O31 60.18(10)
O33 K3 O31 101.72(12)
O34 K3 O31 147.58(12)
O35 K3 N31 60.65(11)
O36 K3 N31 120.43(11)
O32 K3 N31 119.66(12)
O33 K3 N31 61.63(12)
O34 K3 N31 120.24(15)
O31 K3 N31 61.16(12)
O35 K3 N32 120.36(12)
O36 K3 N32 60.64(12)
O32 K3 N32 59.91(11)
O33 K3 N32 117.59(14)
O34 K3 N32 59.26(15)
O31 K3 N32 118.66(12)
N31 K3 N32 178.93(14)
O21 K2 O24 130.82(10)
O21 K2 O23 93.73(10)
O24 K2 O23 60.15(11)
O21 K2 O22 60.35(11)
O24 K2 O22 92.68(11)
O23 K2 O22 116.10(10)
O21 K2 O26 123.09(11)
O24 K2 O26 99.93(11)
O23 K2 O26 138.81(11)
O22 K2 O26 99.32(11)
O21 K2 O25 102.33(10)
O24 K2 O25 121.67(10)
O23 K2 O25 99.99(10)
O22 K2 O25 139.84(10)
O26 K2 O25 57.79(10)
O21 K2 N21 61.65(10)
O24 K2 N21 119.55(11)
O23 K2 N21 60.16(10)
O22 K2 N21 121.37(11)
O26 K2 N21 118.74(11)
O25 K2 N21 61.76(10)
O21 K2 N22 117.72(12)
O24 K2 N22 62.35(13)
O23 K2 N22 121.80(12)
O22 K2 N22 58.34(12)
O26 K2 N22 59.82(12)
O25 K2 N22 117.03(12)
N21 K2 N22 178.04(13)
O15 K1 O13 136.28(16)
O15 K1 O14 96.61(13)
O13 K1 O14 60.65(14)
O15 K1 O12 100.9(3)
O13 K1 O12 117.5(2)
O14 K1 O12 96.62(17)
O15 K1 O11 122.41(17)
O13 K1 O11 95.75(18)
O14 K1 O11 136.44(18)
O12 K1 O11 60.3(3)
O15 K1 O16 58.84(15)
O13 K1 O16 98.04(14)
O14 K1 O16 119.26(16)
O12 K1 O16 139.13(17)
O11 K1 O16 98.7(2)
O15 K1 N11 118.88(18)
O13 K1 N11 61.16(17)
O14 K1 N11 120.94(17)
O12 K1 N11 118.2(3)
O11 K1 N11 58.8(3)
O16 K1 N11 60.88(19)
O15 K1 N12 59.87(17)
O13 K1 N12 120.10(16)
O14 K1 N12 60.19(15)
O12 K1 N12 62.0(3)
O11 K1 N12 121.2(3)
O16 K1 N12 118.00(18)
N11 K1 N12 178.62(19)
Si9 Si6 Si7 108.13(7)
Si9 Si6 Si2 106.84(8)
Si7 Si6 Si2 56.90(7)
Si9 Si6 Si8 57.28(5)
Si7 Si6 Si8 56.96(6)
Si2 Si6 Si8 96.38(7)
Si9 Si6 Si3 56.97(6)
Si7 Si6 Si3 97.85(7)
Si2 Si6 Si3 56.46(6)
Si8 Si6 Si3 89.86(6)
Si7 Si8 Si9 109.54(7)
Si7 Si8 Si5 60.18(6)
Si9 Si8 Si5 109.95(7)
Si7 Si8 Si6 58.25(6)
Si9 Si8 Si6 57.58(5)
Si5 Si8 Si6 102.06(7)
Si7 Si8 Si4 98.22(7)
Si9 Si8 Si4 57.35(6)
Si5 Si8 Si4 56.98(6)
Si6 Si8 Si4 90.51(6)
Si8 Si9 Si3 99.81(7)
Si8 Si9 Si4 65.55(6)
Si3 Si9 Si4 65.62(6)
Si8 Si9 Si6 65.14(6)
Si3 Si9 Si6 65.79(6)
Si4 Si9 Si6 99.93(7)
Si2 Si3 Si9 108.44(7)
Si2 Si3 Si1 58.68(7)
Si9 Si3 Si1 108.97(7)
Si2 Si3 Si4 96.44(7)
Si9 Si3 Si4 57.30(6)
Si1 Si3 Si4 56.34(6)
Si2 Si3 Si6 57.99(6)
Si9 Si3 Si6 57.24(6)
Si1 Si3 Si6 100.77(7)
Si4 Si3 Si6 89.93(6)
Si4 Si5 Si7 102.90(7)
Si4 Si5 Si8 64.88(6)
Si7 Si5 Si8 59.04(6)
Si4 Si5 Si1 58.83(6)
Si7 Si5 Si1 88.27(7)
Si8 Si5 Si1 103.81(7)
Si1 Si4 Si9 110.88(8)
Si1 Si4 Si5 61.63(6)
Si9 Si4 Si5 110.79(7)
Si1 Si4 Si8 101.03(7)
Si9 Si4 Si8 57.10(6)
Si5 Si4 Si8 58.14(6)
Si1 Si4 Si3 58.65(6)
Si9 Si4 Si3 57.08(6)
Si5 Si4 Si3 101.87(7)
Si8 Si4 Si3 89.70(6)
Si2 Si1 Si4 102.92(8)
Si2 Si1 Si3 59.33(6)
Si4 Si1 Si3 65.01(6)
Si2 Si1 Si5 88.32(8)
Si4 Si1 Si5 59.54(6)
Si3 Si1 Si5 104.87(8)
Si2 Si7 Si8 105.09(8)
Si2 Si7 Si5 90.46(9)
Si8 Si7 Si5 60.78(6)
Si2 Si7 Si6 61.56(6)
Si8 Si7 Si6 64.79(6)
Si5 Si7 Si6 107.21(8)
Si7 Si2 Si1 92.94(9)
Si7 Si2 Si3 107.76(9)
Si1 Si2 Si3 61.99(7)
Si7 Si2 Si6 61.54(7)
Si1 Si2 Si6 108.58(8)
Si3 Si2 Si6 65.54(6)
C209 O23 C208 112.2(4)
C209 O23 K2 116.2(3)
C208 O23 K2 115.1(2)
C304 O32 C305 110.6(4)
C304 O32 K3 114.7(3)
C305 O32 K3 120.7(3)
C215 O25 C214 110.3(3)
C215 O25 K2 115.2(3)
C214 O25 K2 111.2(2)
C217 O26 C216 112.1(4)
C217 O26 K2 117.0(3)
C216 O26 K2 117.4(3)
C202 O21 C203 110.8(4)
C202 O21 K2 117.7(3)
C203 O21 K2 113.8(3)
C317 O36 C316 110.2(4)
C317 O36 K3 119.6(3)
C316 O36 K3 110.6(3)
C210 O24 C211 110.9(4)
C210 O24 K2 113.6(3)
C211 O24 K2 117.1(3)
C207 N21 C213 108.8(4)
C207 N21 C201 109.6(4)
C213 N21 C201 110.4(4)
C207 N21 K2 111.5(3)
C213 N21 K2 108.6(3)
C201 N21 K2 107.9(3)
C302 O31 C303 111.1(4)
C302 O31 K3 117.4(3)
C303 O31 K3 115.2(3)
C315 O35 C314 111.5(4)
C315 O35 K3 115.9(3)
C314 O35 K3 119.6(3)
C205 O22 C204 111.8(4)
C205 O22 K2 117.5(3)
C204 O22 K2 113.4(3)
C308 O33 C309 109.9(6)
C308 O33 K3 117.5(3)
C309 O33 K3 109.2(4)
N21 C213 C214 114.4(4)
N21 C213 H21A 108.7
C214 C213 H21A 108.7
N21 C213 H21B 108.7
C214 C213 H21B 108.7
H21A C213 H21B 107.6
O25 C214 C213 109.9(4)
O25 C214 H21C 109.7
C213 C214 H21C 109.7
O25 C214 H21D 109.7
C213 C214 H21D 109.7
H21C C214 H21D 108.2
C311 O34 C310 108.4(6)
C311 O34 K3 117.8(4)
C310 O34 K3 114.1(4)
N21 C201 C202 114.0(4)
N21 C201 H20A 108.8
C202 C201 H20A 108.8
N21 C201 H20B 108.8
C202 C201 H20B 108.8
H20A C201 H20B 107.6
C307 N31 C301 110.3(5)
C307 N31 C313 110.4(4)
C301 N31 C313 109.3(4)
C307 N31 K3 106.9(3)
C301 N31 K3 109.9(3)
C313 N31 K3 110.1(3)
C111 O14 C110 116.9(5)
C111 O14 K1 116.4(4)
C110 O14 K1 113.8(4)
O35 C315 C316 109.9(4)
O35 C315 H31A 109.7
C316 C315 H31A 109.7
O35 C315 H31B 109.7
C316 C315 H31B 109.7
H31A C315 H31B 108.2
C318 N32 C312 110.8(5)
C318 N32 C306 111.8(5)
C312 N32 C306 108.6(5)
C318 N32 K3 107.7(3)
C312 N32 K3 109.8(4)
C306 N32 K3 108.0(3)
O26 C216 C215 109.4(4)
O26 C216 H21E 109.8
C215 C216 H21E 109.8
O26 C216 H21F 109.8
C215 C216 H21F 109.8
H21E C216 H21F 108.2
C109 O13 C108 117.5(6)
C109 O13 K1 115.0(4)
C108 O13 K1 116.2(4)
C114 O15 C115 113.1(7)
C114 O15 K1 120.6(5)
C115 O15 K1 117.3(4)
O23 C208 C207 109.0(4)
O23 C208 H20C 109.9
C207 C208 H20C 109.9
O23 C208 H20D 109.9
C207 C208 H20D 109.9
H20C C208 H20D 108.3
N21 C207 C208 113.5(4)
N21 C207 H20E 108.9
C208 C207 H20E 108.9
N21 C207 H20F 108.9
C208 C207 H20F 108.9
H20E C207 H20F 107.7
O25 C215 C216 109.4(4)
O25 C215 H21G 109.8
C216 C215 H21G 109.8
O25 C215 H21H 109.8
C216 C215 H21H 109.8
H21G C215 H21H 108.2
C212 N22 C218 111.3(5)
C212 N22 C206 108.4(5)
C218 N22 C206 109.6(5)
C212 N22 K2 105.5(3)
C218 N22 K2 109.8(3)
C206 N22 K2 112.0(3)
O21 C202 C201 109.9(4)
O21 C202 H20G 109.7
C201 C202 H20G 109.7
O21 C202 H20H 109.7
C201 C202 H20H 109.7
H20G C202 H20H 108.2
O26 C217 C218 108.9(5)
O26 C217 H21I 109.9
C218 C217 H21I 109.9
O26 C217 H21J 109.9
C218 C217 H21J 109.9
H21I C217 H21J 108.3
C116 O16 C117 114.9(7)
C116 O16 K1 115.2(4)
C117 O16 K1 118.8(6)
N31 C301 C302 114.4(5)
N31 C301 H30A 108.7
C302 C301 H30A 108.7
N31 C301 H30B 108.7
C302 C301 H30B 108.7
H30A C301 H30B 107.6
O35 C314 C313 109.2(4)
O35 C314 H31C 109.8
C313 C314 H31C 109.8
O35 C314 H31D 109.8
C313 C314 H31D 109.8
H31C C314 H31D 108.3
O32 C304 C303 109.9(5)
O32 C304 H30C 109.7
C303 C304 H30C 109.7
O32 C304 H30D 109.7
C303 C304 H30D 109.7
H30C C304 H30D 108.2
O36 C317 C318 110.0(4)
O36 C317 H31E 109.7
C318 C317 H31E 109.7
O36 C317 H31F 109.7
C318 C317 H31F 109.7
H31E C317 H31F 108.2
O23 C209 C210 108.7(4)
O23 C209 H20I 110.0
C210 C209 H20I 110.0
O23 C209 H20J 110.0
C210 C209 H20J 110.0
H20I C209 H20J 108.3
O24 C210 C209 110.0(4)
O24 C210 H21K 109.7
C209 C210 H21K 109.7
O24 C210 H21L 109.7
C209 C210 H21L 109.7
H21K C210 H21L 108.2
O22 C204 C203 110.7(4)
O22 C204 H20K 109.5
C203 C204 H20K 109.5
O22 C204 H20L 109.5
C203 C204 H20L 109.5
H20K C204 H20L 108.1
N32 C312 C311 114.5(6)
N32 C312 H31G 108.6
C311 C312 H31G 108.6
N32 C312 H31H 108.6
C311 C312 H31H 108.6
H31G C312 H31H 107.6
N22 C212 C211 116.0(5)
N22 C212 H21M 108.3
C211 C212 H21M 108.3
N22 C212 H21N 108.3
C211 C212 H21N 108.3
H21M C212 H21N 107.4
O31 C302 C301 110.8(4)
O31 C302 H30E 109.5
C301 C302 H30E 109.5
O31 C302 H30F 109.5
C301 C302 H30F 109.5
H30E C302 H30F 108.1
O36 C316 C315 110.0(4)
O36 C316 H31I 109.7
C315 C316 H31I 109.7
O36 C316 H31J 109.7
C315 C316 H31J 109.7
H31I C316 H31J 108.2
O24 C211 C212 110.0(4)
O24 C211 H21O 109.7
C212 C211 H21O 109.7
O24 C211 H21P 109.7
C212 C211 H21P 109.7
H21O C211 H21P 108.2
C102 O11 C103 113.1(11)
C102 O11 K1 118.9(8)
C103 O11 K1 109.5(7)
N31 C313 C314 113.1(4)
N31 C313 H31K 109.0
C314 C313 H31K 109.0
N31 C313 H31L 109.0
C314 C313 H31L 109.0
H31K C313 H31L 107.8
N31 C307 C308 114.3(5)
N31 C307 H30G 108.7
C308 C307 H30G 108.7
N31 C307 H30H 108.7
C308 C307 H30H 108.7
H30G C307 H30H 107.6
O21 C203 C204 109.5(4)
O21 C203 H20M 109.8
C204 C203 H20M 109.8
O21 C203 H20N 109.8
C204 C203 H20N 109.8
H20M C203 H20N 108.2
O32 C305 C306 109.5(5)
O32 C305 H30I 109.8
C306 C305 H30I 109.8
O32 C305 H30J 109.8
C306 C305 H30J 109.8
H30I C305 H30J 108.2
N22 C218 C217 114.5(5)
N22 C218 H21Q 108.6
C217 C218 H21Q 108.6
N22 C218 H21R 108.6
C217 C218 H21R 108.6
H21Q C218 H21R 107.6
N32 C306 C305 113.1(5)
N32 C306 H30K 109.0
C305 C306 H30K 109.0
N32 C306 H30L 109.0
C305 C306 H30L 109.0
H30K C306 H30L 107.8
O33 C308 C307 109.7(5)
O33 C308 H30M 109.7
C307 C308 H30M 109.7
O33 C308 H30N 109.7
C307 C308 H30N 109.7
H30M C308 H30N 108.2
N32 C318 C317 114.3(5)
N32 C318 H31M 108.7
C317 C318 H31M 108.7
N32 C318 H31N 108.7
C317 C318 H31N 108.7
H31M C318 H31N 107.6
C104 O12 C105 112.1(11)
C104 O12 K1 120.9(10)
C105 O12 K1 116.2(8)
C113 N12 C112 117.3(8)
C113 N12 C106 106.2(9)
C112 N12 C106 105.7(8)
C113 N12 K1 110.2(5)
C112 N12 K1 110.6(4)
C106 N12 K1 106.1(6)
O14 C110 C109 117.2(6)
O14 C110 H11A 108.0
C109 C110 H11A 108.0
O14 C110 H11B 108.0
C109 C110 H11B 108.0
H11A C110 H11B 107.2
O13 C108 C107 114.5(6)
O13 C108 H10A 108.6
C107 C108 H10A 108.6
O13 C108 H10B 108.6
C107 C108 H10B 108.6
H10A C108 H10B 107.6
C116 C115 O15 113.3(6)
C116 C115 H11C 108.9
O15 C115 H11C 108.9
C116 C115 H11D 108.9
O15 C115 H11D 108.9
H11C C115 H11D 107.7
O22 C205 C206 107.6(5)
O22 C205 H20O 110.2
C206 C205 H20O 110.2
O22 C205 H20P 110.2
C206 C205 H20P 110.2
H20O C205 H20P 108.5
O31 C303 C304 109.9(4)
O31 C303 H30O 109.7
C304 C303 H30O 109.7
O31 C303 H30P 109.7
C304 C303 H30P 109.7
H30O C303 H30P 108.2
N22 C206 C205 112.7(5)
N22 C206 H20Q 109.1
C205 C206 H20Q 109.1
N22 C206 H20R 109.1
C205 C206 H20R 109.1
H20Q C206 H20R 107.8
C107 N11 C101 115.4(8)
C107 N11 C118 111.0(8)
C101 N11 C118 105.9(10)
C107 N11 K1 109.0(5)
C101 N11 K1 108.2(5)
C118 N11 K1 106.9(5)
O13 C109 C110 115.8(7)
O13 C109 H10C 108.3
C110 C109 H10C 108.3
O13 C109 H10D 108.3
C110 C109 H10D 108.3
H10C C109 H10D 107.4
C310 C309 O33 111.9(6)
C310 C309 H30Q 109.2
O33 C309 H30Q 109.2
C310 C309 H30R 109.2
O33 C309 H30R 109.2
H30Q C309 H30R 107.9
N12 C112 C111 117.9(6)
N12 C112 H11E 107.8
C111 C112 H11E 107.8
N12 C112 H11F 107.8
C111 C112 H11F 107.8
H11E C112 H11F 107.2
O34 C311 C312 108.9(6)
O34 C311 H31O 109.9
C312 C311 H31O 109.9
O34 C311 H31P 109.9
C312 C311 H31P 109.9
H31O C311 H31P 108.3
O15 C114 C113 110.1(7)
O15 C114 H11G 109.6
C113 C114 H11G 109.6
O15 C114 H11H 109.6
C113 C114 H11H 109.6
H11G C114 H11H 108.2
C118 C117 O16 111.9(9)
C118 C117 H11I 109.2
O16 C117 H11I 109.2
C118 C117 H11J 109.2
O16 C117 H11J 109.2
H11I C117 H11J 107.9
O14 C111 C112 116.3(6)
O14 C111 H11K 108.2
C112 C111 H11K 108.2
O14 C111 H11L 108.2
C112 C111 H11L 108.2
H11K C111 H11L 107.4
N12 C113 C114 113.9(8)
N12 C113 H11M 108.8
C114 C113 H11M 108.8
N12 C113 H11N 108.8
C114 C113 H11N 108.8
H11M C113 H11N 107.7
C309 C310 O34 110.7(7)
C309 C310 H31Q 109.5
O34 C310 H31Q 109.5
C309 C310 H31R 109.5
O34 C310 H31R 109.5
H31Q C310 H31R 108.1
N11 C107 C108 118.5(8)
N11 C107 H10E 107.7
C108 C107 H10E 107.7
N11 C107 H10F 107.7
C108 C107 H10F 107.7
H10E C107 H10F 107.1
O16 C116 C115 114.6(7)
O16 C116 H11O 108.6
C115 C116 H11O 108.6
O16 C116 H11P 108.6
C115 C116 H11P 108.6
H11O C116 H11P 107.6
C104 C103 O11 118.7(11)
C104 C103 H10G 107.6
O11 C103 H10G 107.6
C104 C103 H10H 107.6
O11 C103 H10H 107.6
H10G C103 H10H 107.1
O11 C102 C101 105.7(9)
O11 C102 H10I 110.6
C101 C102 H10I 110.6
O11 C102 H10J 110.6
C101 C102 H10J 110.6
H10I C102 H10J 108.7
O12 C104 C103 108.4(11)
O12 C104 H10K 110.0
C103 C104 H10K 110.0
O12 C104 H10L 110.0
C103 C104 H10L 110.0
H10K C104 H10L 108.4
C117 C118 N11 121.7(9)
C117 C118 H11Q 106.9
N11 C118 H11Q 106.9
C117 C118 H11R 106.9
N11 C118 H11R 106.9
H11Q C118 H11R 106.7
C106 C105 O12 111.9(10)
C106 C105 H10M 109.2
O12 C105 H10M 109.2
C106 C105 H10N 109.2
O12 C105 H10N 109.2
H10M C105 H10N 107.9
C105 C106 N12 120.2(10)
C105 C106 H10O 107.3
N12 C106 H10O 107.3
C105 C106 H10P 107.3
N12 C106 H10P 107.3
H10O C106 H10P 106.9
N11 C101 C102 106.1(8)
N11 C101 H10Q 110.5
C102 C101 H10Q 110.5
N11 C101 H10R 110.5
C102 C101 H10R 110.5
H10Q C101 H10R 108.7
C2A C1A C5A 123.4(8)
C2A C1A H1A 118.3
C5A C1A H1A 118.3
C1A C2A N1A 122.6(11)
C1A C2A H2A 118.7
N1A C2A H2A 118.7
C4A C3A N1A 118.1(9)
C4A C3A H3A 120.9
N1A C3A H3A 120.9
C5A C4A C3A 119.2(9)
C5A C4A H4A 120.4
C3A C4A H4A 120.4
C1A C5A C4A 121.2(8)
C1A C5A H5A 119.4
C4A C5A H5A 119.4
C2A N1A C3A 115.5(10)
C2B C1B N1B 123.2(11)
C2B C1B H1B 118.4
N1B C1B H1B 118.4
C1B C2B C3B 115.1(10)
C1B C2B H2B 122.4
C3B C2B H2B 122.4
C4B C3B C2B 124.1(10)
C4B C3B H3B 117.9
C2B C3B H3B 117.9
C5B C4B C3B 119.0(10)
C5B C4B H4B 120.5
C3B C4B H4B 120.5
C4B C5B N1B 122.1(10)
C4B C5B H5B 118.9
N1B C5B H5B 118.9
C5B N1B C1B 116.4(10)

loop_
_geom_bond_atom_site_label_1
_geom_bond_atom_site_label_2
_geom_bond_distance
_geom_bond_site_symmetry_2
K3 O35 2.764(3) .
K3 O36 2.806(3) .
K3 O32 2.807(3) .
K3 O33 2.815(4) .
K3 O34 2.820(4) .
K3 O31 2.823(3) .
K3 N31 2.959(4) .
K3 N32 3.003(5) .
K2 O21 2.782(3) .
K2 O24 2.788(4) .
K2 O23 2.842(3) .
K2 O22 2.880(3) .
K2 O26 2.890(4) .
K2 O25 2.904(3) .
K2 N21 2.973(4) .
K2 N22 3.022(5) .
K1 O15 2.822(4) .
K1 O13 2.823(4) .
K1 O14 2.825(4) .
K1 O12 2.828(7) .
K1 O11 2.830(6) .
K1 O16 2.860(5) .
K1 N11 2.977(6) .
K1 N12 2.980(5) .
Si6 Si9 2.4419(19) .
Si6 Si7 2.467(2) .
Si6 Si2 2.467(2) .
Si6 Si8 2.625(2) .
Si6 Si3 2.648(2) .
Si8 Si7 2.432(2) .
Si8 Si9 2.4339(19) .
Si8 Si5 2.475(2) .
Si8 Si4 2.639(2) .
Si9 Si3 2.434(2) .
Si9 Si4 2.441(2) .
Si3 Si2 2.425(2) .
Si3 Si1 2.489(2) .
Si3 Si4 2.642(2) .
Si5 Si4 2.4438(19) .
Si5 Si7 2.460(2) .
Si5 Si1 2.495(2) .
Si4 Si1 2.426(2) .
Si1 Si2 2.408(3) .
Si7 Si2 2.351(2) .
O23 C209 1.417(6) .
O23 C208 1.428(5) .
O32 C304 1.417(6) .
O32 C305 1.423(6) .
O25 C215 1.420(5) .
O25 C214 1.425(5) .
O26 C217 1.423(6) .
O26 C216 1.428(6) .
O21 C202 1.428(6) .
O21 C203 1.436(5) .
O36 C317 1.422(6) .
O36 C316 1.423(5) .
O24 C210 1.429(6) .
O24 C211 1.429(6) .
N21 C207 1.469(5) .
N21 C213 1.478(6) .
N21 C201 1.479(6) .
O31 C302 1.413(6) .
O31 C303 1.422(6) .
O35 C315 1.421(5) .
O35 C314 1.430(6) .
O22 C205 1.414(6) .
O22 C204 1.420(6) .
O33 C308 1.405(7) .
O33 C309 1.458(8) .
C213 C214 1.499(6) .
C213 H21A 0.9700 .
C213 H21B 0.9700 .
C214 H21C 0.9700 .
C214 H21D 0.9700 .
O34 C311 1.396(8) .
O34 C310 1.437(10) .
C201 C202 1.501(6) .
C201 H20A 0.9700 .
C201 H20B 0.9700 .
N31 C307 1.462(7) .
N31 C301 1.466(7) .
N31 C313 1.475(6) .
O14 C111 1.324(7) .
O14 C110 1.396(8) .
C315 C316 1.485(7) .
C315 H31A 0.9700 .
C315 H31B 0.9700 .
N32 C318 1.457(7) .
N32 C312 1.464(8) .
N32 C306 1.474(6) .
C216 C215 1.474(7) .
C216 H21E 0.9700 .
C216 H21F 0.9700 .
O13 C109 1.363(7) .
O13 C108 1.426(8) .
O15 C114 1.346(8) .
O15 C115 1.411(7) .
C208 C207 1.496(6) .
C208 H20C 0.9700 .
C208 H20D 0.9700 .
C207 H20E 0.9700 .
C207 H20F 0.9700 .
C215 H21G 0.9700 .
C215 H21H 0.9700 .
N22 C212 1.464(7) .
N22 C218 1.465(7) .
N22 C206 1.471(7) .
C202 H20G 0.9700 .
C202 H20H 0.9700 .
C217 C218 1.511(8) .
C217 H21I 0.9700 .
C217 H21J 0.9700 .
O16 C116 1.389(8) .
O16 C117 1.413(9) .
C301 C302 1.510(7) .
C301 H30A 0.9700 .
C301 H30B 0.9700 .
C314 C313 1.499(7) .
C314 H31C 0.9700 .
C314 H31D 0.9700 .
C304 C303 1.486(8) .
C304 H30C 0.9700 .
C304 H30D 0.9700 .
C317 C318 1.508(7) .
C317 H31E 0.9700 .
C317 H31F 0.9700 .
C209 C210 1.500(7) .
C209 H20I 0.9700 .
C209 H20J 0.9700 .
C210 H21K 0.9700 .
C210 H21L 0.9700 .
C204 C203 1.470(7) .
C204 H20K 0.9700 .
C204 H20L 0.9700 .
C312 C311 1.465(10) .
C312 H31G 0.9700 .
C312 H31H 0.9700 .
C212 C211 1.521(8) .
C212 H21M 0.9700 .
C212 H21N 0.9700 .
C302 H30E 0.9700 .
C302 H30F 0.9700 .
C316 H31I 0.9700 .
C316 H31J 0.9700 .
C211 H21O 0.9700 .
C211 H21P 0.9700 .
O11 C102 1.322(14) .
O11 C103 1.462(14) .
C313 H31K 0.9700 .
C313 H31L 0.9700 .
C307 C308 1.514(9) .
C307 H30G 0.9700 .
C307 H30H 0.9700 .
C203 H20M 0.9700 .
C203 H20N 0.9700 .
C305 C306 1.493(8) .
C305 H30I 0.9700 .
C305 H30J 0.9700 .
C218 H21Q 0.9700 .
C218 H21R 0.9700 .
C306 H30K 0.9700 .
C306 H30L 0.9700 .
C308 H30M 0.9700 .
C308 H30N 0.9700 .
C318 H31M 0.9700 .
C318 H31N 0.9700 .
O12 C104 1.354(16) .
O12 C105 1.414(14) .
N12 C113 1.385(9) .
N12 C112 1.402(8) .
N12 C106 1.501(13) .
C110 C109 1.412(9) .
C110 H11A 0.9700 .
C110 H11B 0.9700 .
C108 C107 1.428(10) .
C108 H10A 0.9700 .
C108 H10B 0.9700 .
C115 C116 1.401(9) .
C115 H11C 0.9700 .
C115 H11D 0.9700 .
C205 C206 1.500(8) .
C205 H20O 0.9700 .
C205 H20P 0.9700 .
C303 H30O 0.9700 .
C303 H30P 0.9700 .
C206 H20Q 0.9700 .
C206 H20R 0.9700 .
N11 C107 1.421(9) .
N11 C101 1.475(14) .
N11 C118 1.505(12) .
C109 H10C 0.9700 .
C109 H10D 0.9700 .
C309 C310 1.401(10) .
C309 H30Q 0.9700 .
C309 H30R 0.9700 .
C112 C111 1.465(9) .
C112 H11E 0.9700 .
C112 H11F 0.9700 .
C311 H31O 0.9700 .
C311 H31P 0.9700 .
C114 C113 1.587(13) .
C114 H11G 0.9700 .
C114 H11H 0.9700 .
C117 C118 1.385(11) .
C117 H11I 0.9700 .
C117 H11J 0.9700 .
C111 H11K 0.9700 .
C111 H11L 0.9700 .
C113 H11M 0.9700 .
C113 H11N 0.9700 .
C310 H31Q 0.9700 .
C310 H31R 0.9700 .
C107 H10E 0.9700 .
C107 H10F 0.9700 .
C116 H11O 0.9700 .
C116 H11P 0.9700 .
C103 C104 1.444(19) .
C103 H10G 0.9700 .
C103 H10H 0.9700 .
C102 C101 1.582(19) .
C102 H10I 0.9700 .
C102 H10J 0.9700 .
C104 H10K 0.9700 .
C104 H10L 0.9700 .
C118 H11Q 0.9700 .
C118 H11R 0.9700 .
C105 C106 1.409(15) .
C105 H10M 0.9700 .
C105 H10N 0.9700 .
C106 H10O 0.9700 .
C106 H10P 0.9700 .
C101 H10Q 0.9700 .
C101 H10R 0.9700 .
C1A C2A 1.245(10) .
C1A C5A 1.311(9) .
C1A H1A 0.9300 .
C2A N1A 1.382(14) .
C2A H2A 0.9300 .
C3A C4A 1.364(12) .
C3A N1A 1.457(13) .
C3A H3A 0.9300 .
C4A C5A 1.348(9) .
C4A H4A 0.9300 .
C5A H5A 0.9300 .
C1B C2B 1.286(11) .
C1B N1B 1.379(13) .
C1B H1B 0.9300 .
C2B C3B 1.360(11) .
C2B H2B 0.9300 .
C3B C4B 1.316(11) .
C3B H3B 0.9300 .
C4B C5B 1.261(11) .
C4B H4B 0.9300 .
C5B N1B 1.357(12) .
C5B H5B 0.9300 .
C2C C3C 1.76(2) 2_767
C3C C2C 1.76(2) 2_767
